data_2210305
loop_
_publ_author_name
'Hai-Ying Fu'
'Jian-Min Dou'
'Da-Cheng Li'
'Da-Qi Wang'

_publ_section_title
;(<i>N</i>,<i>N</i>'-Bis{[1-(2-oxidophenyl)ethylene]aminoethyl}ethylenediamine)cobalt(III)
 chloride methanol solvate hydrate
;
_journal_coeditor_code KJ2011
_journal_issue 9
_journal_name_full 'Acta Crystallographica Section E'
_journal_page_first m2213
_journal_page_last m2215
_journal_paper_doi 10.1107/S1600536806031746
_journal_volume 62
_journal_year 2006
_chemical_formula_iupac '[Co (C22 H28 N4 O2)]Cl , C H4 O , H2 O'
_chemical_formula_sum 'C23 H34 Cl Co N4 O4'
_chemical_formula_weight 524.92
_chemical_name_systematic
;
 ?
;
_space_group_IT_number 14
_symmetry_cell_setting monoclinic
_symmetry_space_group_name_Hall '-P 2ybc'
_symmetry_space_group_name_H-M 'P 1 21/c 1'
_atom_sites_solution_hydrogens geom
_atom_sites_solution_primary direct
_atom_sites_solution_secondary difmap
_audit_creation_method SHELXL-97
_cell_angle_alpha 90.00
_cell_angle_beta 97.110(5)
_cell_angle_gamma 90.00
_cell_formula_units_Z 4
_cell_length_a 14.875(5)
_cell_length_b 11.708(4)
_cell_length_c 14.040(5)
_cell_measurement_reflns_used 3882
_cell_measurement_temperature 298(2)
_cell_measurement_theta_max 25.864
_cell_measurement_theta_min 2.220
_cell_volume 2426.4(14)
_computing_cell_refinement 'Bruker SAINT (Siemens, 1996)'
_computing_data_collection 'Bruker SMART (Siemens, 1996)'
_computing_data_reduction 'Bruker SAINT'
_computing_molecular_graphics 'Bruker SHELXTL (Sheldrick, 1997b)'
_computing_publication_material 'Bruker SHELXTL'
_computing_structure_refinement 'SHELXL-97 (Sheldrick, 1997a)'
_computing_structure_solution 'SHELXS-97 (Sheldrick, 1997a)'
_diffrn_ambient_temperature 298(2)
_diffrn_measured_fraction_theta_full 0.999
_diffrn_measured_fraction_theta_max 0.999
_diffrn_measurement_device_type 'Bruker CCD area-detector'
_diffrn_measurement_method '\f and \w scans'
_diffrn_radiation_monochromator graphite
_diffrn_radiation_source 'fine-focus sealed tube'
_diffrn_radiation_type MoK\a
_diffrn_radiation_wavelength 0.71073
_diffrn_reflns_av_R_equivalents 0.0322
_diffrn_reflns_av_sigmaI/netI 0.0369
_diffrn_reflns_limit_h_max 17
_diffrn_reflns_limit_h_min -17
_diffrn_reflns_limit_k_max 13
_diffrn_reflns_limit_k_min -13
_diffrn_reflns_limit_l_max 16
_diffrn_reflns_limit_l_min -8
_diffrn_reflns_number 12440
_diffrn_reflns_theta_full 25.01
_diffrn_reflns_theta_max 25.01
_diffrn_reflns_theta_min 2.22
_diffrn_standards_number 0
_exptl_absorpt_coefficient_mu 0.854
_exptl_absorpt_correction_T_max 0.7262
_exptl_absorpt_correction_T_min 0.6946
_exptl_absorpt_correction_type multi-scan
_exptl_absorpt_process_details 'SADABS (Sheldrick, 1996)'
_exptl_crystal_colour red
_exptl_crystal_density_diffrn 1.437
_exptl_crystal_density_method 'not measured'
_exptl_crystal_description block
_exptl_crystal_F_000 1104
_exptl_crystal_size_max 0.46
_exptl_crystal_size_mid 0.43
_exptl_crystal_size_min 0.40
_refine_diff_density_max 0.710
_refine_diff_density_min -0.815
_refine_ls_extinction_method none
_refine_ls_goodness_of_fit_ref 1.025
_refine_ls_hydrogen_treatment constr
_refine_ls_matrix_type full
_refine_ls_number_parameters 302
_refine_ls_number_reflns 4270
_refine_ls_number_restraints 4
_refine_ls_restrained_S_all 1.029
_refine_ls_R_factor_all 0.0744
_refine_ls_R_factor_gt 0.0505
_refine_ls_shift/su_max 0.001
_refine_ls_shift/su_mean 0.000
_refine_ls_structure_factor_coef Fsqd
_refine_ls_weighting_details 'calc w=1/[\s^2^(Fo^2^)+(0.0820P)^2^+3.7562P] where P=(Fo^2^+2Fc^2^)/3'
_refine_ls_weighting_scheme calc
_refine_ls_wR_factor_gt 0.1350
_refine_ls_wR_factor_ref 0.1577
_reflns_number_gt 3170
_reflns_number_total 4270
_reflns_threshold_expression I>2\s(I)
_cod_data_source_file kj2011.cif
_cod_data_source_block I
_cod_depositor_comments
;
The following automatic conversions were performed:
'_symmetry_cell_setting' value 'Monoclinic' changed to 'monoclinic'
according to '/home/saulius/struct/CIF-dictionaries/cif_core.dic'
dictionary named 'cif_core.dic' version 2.4.1 from 2010-06-29.

Automatic conversion script
Id: cif_fix_enum 1527 2010-12-29 10:47:43Z saulius 

The following automatic conversions were performed:

'_symmetry_cell_setting' value 'Monoclinic' changed to 'monoclinic'
according to /home/saulius/struct/CIF-dictionaries/cif_core.dic
dictionary named 'cif_core.dic' version 2.4.1 from 2010-06-29.

Automatic conversion script
Id: cif_fix_values 1715 2011-07-08 13:25:40Z adriana 
;
_cod_original_cell_volume 2426.3(14)
_cod_original_sg_symbol_H-M 'P 21/c'
_cod_database_code 2210305
_cod_database_fobs_code 2210305

loop_
_symmetry_equiv_pos_as_xyz
'x, y, z'
'-x, y+1/2, -z+1/2'
'-x, -y, -z'
'x, -y-1/2, z-1/2'

loop_
_atom_site_type_symbol
_atom_site_label
_atom_site_fract_x
_atom_site_fract_y
_atom_site_fract_z
_atom_site_U_iso_or_equiv
_atom_site_adp_type
_atom_site_calc_flag
_atom_site_refinement_flags
_atom_site_occupancy
Co Co1 0.78696(3) 0.11377(4) 0.32438(3) 0.03029(19) Uani d . 1
Cl Cl1 0.58833(13) 0.38054(16) 0.17800(13) 0.0926(5) Uani d D 1
N N1 0.7271(2) 0.0957(3) 0.4407(2) 0.0379(8) Uani d . 1
N N2 0.6759(2) 0.0604(3) 0.2559(2) 0.0323(7) Uani d . 1
N N3 0.8409(2) -0.0336(3) 0.3552(2) 0.0346(7) Uani d . 1
N N4 0.7453(2) 0.2738(3) 0.3269(2) 0.0414(8) Uani d . 1
H H4A 0.7922 0.3210 0.3219 0.050 Uiso calc R 1
H H4B 0.7030 0.2865 0.2764 0.050 Uiso calc R 1
O O1 0.83457(17) 0.1390(2) 0.20790(18) 0.0332(6) Uani d . 1
O O2 0.89799(18) 0.1742(2) 0.38849(19) 0.0384(6) Uani d . 1
O O3 0.3815(4) 0.3684(4) 0.8520(3) 0.0995(15) Uani d D 1
H H3 0.4006 0.4324 0.8419 0.149 Uiso calc R 1
O O4 0.4507(3) 0.2686(3) 0.0363(2) 0.0699(11) Uani d . 1
H H1 0.4012 0.2888 -0.0005 0.105 Uiso d R 1
H H2 0.4709 0.3287 0.0622 0.105 Uiso d RD 1
C C1 0.6283(3) 0.0673(4) 0.4133(3) 0.0459(10) Uani d . 1
H H1A 0.6182 -0.0124 0.4277 0.055 Uiso calc R 1
H H1B 0.5919 0.1133 0.4512 0.055 Uiso calc R 1
C C2 0.5989(3) 0.0887(4) 0.3082(3) 0.0443(10) Uani d . 1
H H2A 0.5471 0.0413 0.2858 0.053 Uiso calc RD 1
H H2B 0.5819 0.1681 0.2979 0.053 Uiso calc R 1
C C3 0.6638(3) 0.0167(3) 0.1710(3) 0.0352(9) Uani d . 1
C C4 0.7408(3) -0.0010(3) 0.1167(3) 0.0320(8) Uani d . 1
C C5 0.8207(2) 0.0657(3) 0.1368(3) 0.0303(8) Uani d . 1
C C6 0.8868(3) 0.0574(4) 0.0740(3) 0.0402(9) Uani d . 1
H H6 0.9390 0.1015 0.0853 0.048 Uiso calc R 1
C C7 0.8758(3) -0.0149(4) -0.0041(3) 0.0456(11) Uani d . 1
H H7 0.9195 -0.0172 -0.0460 0.055 Uiso calc R 1
C C8 0.8005(3) -0.0837(4) -0.0205(3) 0.0449(10) Uani d . 1
H H8 0.7953 -0.1357 -0.0709 0.054 Uiso calc R 1
C C9 0.7338(3) -0.0756(4) 0.0372(3) 0.0408(9) Uani d . 1
H H9 0.6821 -0.1204 0.0239 0.049 Uiso calc R 1
C C10 0.5698(3) -0.0096(5) 0.1220(3) 0.0557(12) Uani d . 1
H H10A 0.5454 -0.0737 0.1530 0.084 Uiso calc RD 1
H H10B 0.5729 -0.0276 0.0558 0.084 Uiso calc R 1
H H10C 0.5314 0.0556 0.1261 0.084 Uiso calc R 1
C C11 0.7722(3) -0.0017(4) 0.4957(3) 0.0473(11) Uani d . 1
H H11A 0.7338 -0.0309 0.5413 0.057 Uiso calc R 1
H H11B 0.8293 0.0226 0.5306 0.057 Uiso calc R 1
C C12 0.7879(3) -0.0929(4) 0.4232(3) 0.0462(11) Uani d . 1
H H12A 0.8219 -0.1565 0.4539 0.055 Uiso calc RD 1
H H12B 0.7310 -0.1211 0.3906 0.055 Uiso calc R 1
C C13 0.9243(3) -0.0600(3) 0.3503(3) 0.0371(9) Uani d . 1
C C14 0.9865(3) 0.0288(4) 0.3235(3) 0.0365(9) Uani d . 1
C C15 0.9727(3) 0.1407(4) 0.3546(3) 0.0366(9) Uani d . 1
C C16 1.0446(3) 0.2191(4) 0.3542(3) 0.0478(11) Uani d . 1
H H16 1.0389 0.2921 0.3789 0.057 Uiso calc R 1
C C17 1.1226(3) 0.1892(5) 0.3180(3) 0.0594(14) Uani d . 1
H H17 1.1692 0.2422 0.3186 0.071 Uiso calc R 1
C C18 1.1334(3) 0.0815(5) 0.2807(3) 0.0575(13) Uani d . 1
H H18 1.1850 0.0634 0.2527 0.069 Uiso calc R 1
C C19 1.0668(3) 0.0021(4) 0.2855(3) 0.0480(11) Uani d . 1
H H19 1.0749 -0.0714 0.2631 0.058 Uiso calc R 1
C C20 0.9652(3) -0.1714(4) 0.3844(3) 0.0460(10) Uani d . 1
H H20A 0.9795 -0.1696 0.4529 0.069 Uiso calc RD 1
H H20B 1.0196 -0.1843 0.3555 0.069 Uiso calc R 1
H H20C 0.9229 -0.2319 0.3665 0.069 Uiso calc R 1
C C21 0.7382(3) 0.2085(4) 0.4909(3) 0.0488(11) Uani d . 1
H H21A 0.8013 0.2210 0.5156 0.059 Uiso calc R 1
H H21B 0.7025 0.2107 0.5441 0.059 Uiso calc R 1
C C22 0.7063(3) 0.2984(4) 0.4180(3) 0.0483(11) Uani d . 1
H H22A 0.6406 0.2981 0.4062 0.058 Uiso calc R 1
H H22B 0.7258 0.3733 0.4421 0.058 Uiso calc R 1
C C23 0.3707(4) 0.3058(6) 0.7657(5) 0.0877(19) Uani d . 1
H H23A 0.3623 0.3575 0.7123 0.132 Uiso calc R 1
H H23B 0.3188 0.2569 0.7643 0.132 Uiso calc R 1
H H23C 0.4238 0.2602 0.7617 0.132 Uiso calc R 1

loop_
_atom_site_aniso_label
_atom_site_aniso_U_11
_atom_site_aniso_U_22
_atom_site_aniso_U_33
_atom_site_aniso_U_12
_atom_site_aniso_U_13
_atom_site_aniso_U_23
Co1 0.0305(3) 0.0330(3) 0.0266(3) -0.0039(2) 0.0005(2) -0.0019(2)
Cl1 0.0915(12) 0.0990(13) 0.0861(12) 0.0213(9) 0.0061(9) 0.0062(9)
N1 0.0375(19) 0.046(2) 0.0305(18) -0.0067(15) 0.0044(14) -0.0029(15)
N2 0.0282(16) 0.0356(17) 0.0326(18) -0.0019(14) 0.0025(13) -0.0011(14)
N3 0.0363(19) 0.0347(17) 0.0318(18) -0.0056(14) -0.0003(14) -0.0004(14)
N4 0.043(2) 0.0388(19) 0.042(2) -0.0012(16) 0.0025(15) -0.0050(16)
O1 0.0355(14) 0.0380(15) 0.0254(13) -0.0054(11) 0.0008(11) 0.0000(11)
O2 0.0385(15) 0.0427(16) 0.0323(15) -0.0083(13) -0.0030(12) -0.0071(12)
O3 0.101(4) 0.108(4) 0.092(3) -0.009(3) 0.023(3) -0.012(3)
O4 0.106(3) 0.0416(18) 0.057(2) -0.0167(19) -0.0128(19) 0.0027(16)
C1 0.043(2) 0.053(3) 0.044(2) -0.007(2) 0.0119(19) -0.005(2)
C2 0.032(2) 0.056(3) 0.044(2) -0.0042(19) 0.0043(18) -0.007(2)
C3 0.035(2) 0.036(2) 0.034(2) -0.0044(17) -0.0009(16) 0.0011(17)
C4 0.037(2) 0.0315(19) 0.0267(19) -0.0007(16) -0.0011(16) 0.0015(15)
C5 0.033(2) 0.0302(19) 0.0264(19) 0.0030(16) -0.0023(15) 0.0018(16)
C6 0.033(2) 0.044(2) 0.043(2) -0.0011(18) 0.0022(18) -0.0044(19)
C7 0.044(2) 0.053(3) 0.042(2) 0.010(2) 0.0105(19) -0.007(2)
C8 0.055(3) 0.041(2) 0.037(2) 0.003(2) 0.000(2) -0.0128(19)
C9 0.043(2) 0.037(2) 0.040(2) -0.0056(18) -0.0013(18) -0.0021(19)
C10 0.039(2) 0.078(3) 0.048(3) -0.006(2) -0.005(2) -0.014(2)
C11 0.047(3) 0.062(3) 0.033(2) -0.010(2) 0.0074(19) 0.008(2)
C12 0.046(3) 0.047(2) 0.046(3) -0.006(2) 0.005(2) 0.010(2)
C13 0.041(2) 0.042(2) 0.027(2) -0.0028(18) -0.0033(16) -0.0055(17)
C14 0.032(2) 0.048(2) 0.028(2) -0.0011(18) -0.0037(16) 0.0041(18)
C15 0.036(2) 0.051(2) 0.0209(19) -0.0081(18) -0.0026(16) 0.0001(17)
C16 0.047(3) 0.056(3) 0.038(2) -0.015(2) -0.0036(19) 0.005(2)
C17 0.041(3) 0.089(4) 0.045(3) -0.021(3) -0.004(2) 0.018(3)
C18 0.040(3) 0.091(4) 0.042(3) -0.003(3) 0.006(2) 0.012(3)
C19 0.038(2) 0.070(3) 0.035(2) 0.004(2) -0.0004(18) 0.003(2)
C20 0.051(3) 0.045(2) 0.041(2) 0.006(2) 0.000(2) 0.004(2)
C21 0.053(3) 0.058(3) 0.037(2) -0.007(2) 0.011(2) -0.015(2)
C22 0.049(3) 0.047(3) 0.049(3) 0.001(2) 0.009(2) -0.017(2)
C23 0.064(4) 0.097(5) 0.103(5) -0.007(3) 0.012(3) -0.018(4)

loop_
_atom_type_symbol
_atom_type_description
_atom_type_scat_dispersion_real
_atom_type_scat_dispersion_imag
_atom_type_scat_source
C C 0.0033 0.0016 'International Tables Vol C Tables 4.2.6.8 and 6.1.1.4'
H H 0.0000 0.0000 'International Tables Vol C Tables 4.2.6.8 and 6.1.1.4'
O O 0.0106 0.0060 'International Tables Vol C Tables 4.2.6.8 and 6.1.1.4'
Co Co 0.3494 0.9721 'International Tables Vol C Tables 4.2.6.8 and 6.1.1.4'
N N 0.0061 0.0033 'International Tables Vol C Tables 4.2.6.8 and 6.1.1.4'
Cl Cl 0.1484 0.1585 'International Tables Vol C Tables 4.2.6.8 and 6.1.1.4'

loop_
_geom_angle_atom_site_label_1
_geom_angle_atom_site_label_2
_geom_angle_atom_site_label_3
_geom_angle
_geom_angle_publ_flag
O1 Co1 N2 90.51(12) yes
O1 Co1 O2 87.43(11) yes
O1 Co1 N3 98.29(12) yes
O1 Co1 N1 174.55(13) yes
O1 Co1 N4 91.12(13) yes
N2 Co1 O2 176.94(13) yes
N2 Co1 N3 97.45(13) yes
N2 Co1 N1 86.00(13) yes
N2 Co1 N4 93.75(14) yes
O2 Co1 N3 85.10(13) yes
O2 Co1 N1 95.88(13) yes
O2 Co1 N4 84.02(13) yes
N3 Co1 N1 86.32(14) yes
N3 Co1 N4 165.27(14) yes
N1 Co1 N4 84.95(14) yes
C11 N1 C21 114.5(3) ?
C11 N1 C1 109.0(3) ?
C21 N1 C1 111.2(3) ?
C11 N1 Co1 107.0(2) ?
C21 N1 Co1 105.1(2) ?
C1 N1 Co1 109.8(2) ?
C3 N2 C2 121.4(3) ?
C3 N2 Co1 127.5(3) ?
C2 N2 Co1 110.7(2) ?
C13 N3 C12 120.9(3) ?
C13 N3 Co1 125.4(3) ?
C12 N3 Co1 108.9(3) ?
C22 N4 Co1 110.7(3) ?
C22 N4 H4A 109.5 ?
Co1 N4 H4A 109.5 ?
C22 N4 H4B 109.5 ?
Co1 N4 H4B 109.5 ?
H4A N4 H4B 108.1 ?
C5 O1 Co1 121.1(2) ?
C15 O2 Co1 115.9(2) ?
C23 O3 H3 109.5 ?
H1 O4 H2 105.2 ?
C2 C1 N1 111.6(3) ?
C2 C1 H1A 109.3 ?
N1 C1 H1A 109.3 ?
C2 C1 H1B 109.3 ?
N1 C1 H1B 109.3 ?
H1A C1 H1B 108.0 ?
N2 C2 C1 107.5(3) ?
N2 C2 H2A 110.2 ?
C1 C2 H2A 110.2 ?
N2 C2 H2B 110.2 ?
C1 C2 H2B 110.2 ?
H2A C2 H2B 108.5 ?
N2 C3 C4 120.5(3) ?
N2 C3 C10 121.2(4) ?
C4 C3 C10 118.2(3) ?
C9 C4 C5 118.4(3) ?
C9 C4 C3 120.8(3) ?
C5 C4 C3 120.5(3) ?
O1 C5 C6 117.8(3) ?
O1 C5 C4 124.0(3) ?
C6 C5 C4 118.2(3) ?
C7 C6 C5 121.2(4) ?
C7 C6 H6 119.4 ?
C5 C6 H6 119.4 ?
C8 C7 C6 120.4(4) ?
C8 C7 H7 119.8 ?
C6 C7 H7 119.8 ?
C9 C8 C7 119.9(4) ?
C9 C8 H8 120.0 ?
C7 C8 H8 120.0 ?
C8 C9 C4 121.7(4) ?
C8 C9 H9 119.1 ?
C4 C9 H9 119.1 ?
C3 C10 H10A 109.5 ?
C3 C10 H10B 109.5 ?
H10A C10 H10B 109.5 ?
C3 C10 H10C 109.5 ?
H10A C10 H10C 109.5 ?
H10B C10 H10C 109.5 ?
N1 C11 C12 106.8(3) ?
N1 C11 H11A 110.4 ?
C12 C11 H11A 110.4 ?
N1 C11 H11B 110.4 ?
C12 C11 H11B 110.4 ?
H11A C11 H11B 108.6 ?
N3 C12 C11 103.9(3) ?
N3 C12 H12A 111.0 ?
C11 C12 H12A 111.0 ?
N3 C12 H12B 111.0 ?
C11 C12 H12B 111.0 ?
H12A C12 H12B 109.0 ?
N3 C13 C14 119.0(4) ?
N3 C13 C20 123.3(4) ?
C14 C13 C20 117.1(4) ?
C19 C14 C15 119.4(4) ?
C19 C14 C13 122.1(4) ?
C15 C14 C13 117.3(4) ?
O2 C15 C14 123.4(4) ?
O2 C15 C16 118.7(4) ?
C14 C15 C16 117.8(4) ?
C17 C16 C15 120.9(5) ?
C17 C16 H16 119.6 ?
C15 C16 H16 119.6 ?
C16 C17 C18 121.1(4) ?
C16 C17 H17 119.4 ?
C18 C17 H17 119.4 ?
C19 C18 C17 118.9(5) ?
C19 C18 H18 120.6 ?
C17 C18 H18 120.6 ?
C18 C19 C14 121.6(5) ?
C18 C19 H19 119.2 ?
C14 C19 H19 119.2 ?
C13 C20 H20A 109.5 ?
C13 C20 H20B 109.5 ?
H20A C20 H20B 109.5 ?
C13 C20 H20C 109.5 ?
H20A C20 H20C 109.5 ?
H20B C20 H20C 109.5 ?
N1 C21 C22 106.9(3) ?
N1 C21 H21A 110.3 ?
C22 C21 H21A 110.3 ?
N1 C21 H21B 110.3 ?
C22 C21 H21B 110.3 ?
H21A C21 H21B 108.6 ?
N4 C22 C21 108.8(3) ?
N4 C22 H22A 109.9 ?
C21 C22 H22A 109.9 ?
N4 C22 H22B 109.9 ?
C21 C22 H22B 109.9 ?
H22A C22 H22B 108.3 ?
O3 C23 H23A 109.5 ?
O3 C23 H23B 109.5 ?
H23A C23 H23B 109.5 ?
O3 C23 H23C 109.5 ?
H23A C23 H23C 109.5 ?
H23B C23 H23C 109.5 ?

loop_
_geom_bond_atom_site_label_1
_geom_bond_atom_site_label_2
_geom_bond_distance
_geom_bond_publ_flag
Co1 O1 1.884(3) yes
Co1 N2 1.910(3) yes
Co1 O2 1.916(3) yes
Co1 N3 1.929(3) yes
Co1 N1 1.965(3) yes
Co1 N4 1.975(3) yes
N1 C11 1.489(6) ?
N1 C21 1.497(5) ?
N1 C1 1.509(5) ?
N2 C3 1.289(5) ?
N2 C2 1.473(5) ?
N3 C13 1.290(5) ?
N3 C12 1.484(5) ?
N4 C22 1.497(5) ?
N4 H4A 0.9000 ?
N4 H4B 0.9000 ?
O1 C5 1.314(4) ?
O2 C15 1.322(5) ?
O3 C23 1.408(7) ?
O3 H3 0.8200 ?
O4 H1 0.8784 ?
O4 H2 0.8305 ?
C1 C2 1.506(6) ?
C1 H1A 0.9700 ?
C1 H1B 0.9700 ?
C2 H2A 0.9700 ?
C2 H2B 0.9700 ?
C3 C4 1.467(5) ?
C3 C10 1.511(6) ?
C4 C9 1.411(5) ?
C4 C5 1.421(5) ?
C5 C6 1.403(5) ?
C6 C7 1.380(6) ?
C6 H6 0.9300 ?
C7 C8 1.375(6) ?
C7 H7 0.9300 ?
C8 C9 1.360(6) ?
C8 H8 0.9300 ?
C9 H9 0.9300 ?
C10 H10A 0.9600 ?
C10 H10B 0.9600 ?
C10 H10C 0.9600 ?
C11 C12 1.514(6) ?
C11 H11A 0.9700 ?
C11 H11B 0.9700 ?
C12 H12A 0.9700 ?
C12 H12B 0.9700 ?
C13 C14 1.471(6) ?
C13 C20 1.493(6) ?
C14 C19 1.401(6) ?
C14 C15 1.404(6) ?
C15 C16 1.410(6) ?
C16 C17 1.369(7) ?
C16 H16 0.9300 ?
C17 C18 1.382(8) ?
C17 H17 0.9300 ?
C18 C19 1.366(7) ?
C18 H18 0.9300 ?
C19 H19 0.9300 ?
C20 H20A 0.9600 ?
C20 H20B 0.9600 ?
C20 H20C 0.9600 ?
C21 C22 1.503(7) ?
C21 H21A 0.9700 ?
C21 H21B 0.9700 ?
C22 H22A 0.9700 ?
C22 H22B 0.9700 ?
C23 H23A 0.9600 ?
C23 H23B 0.9600 ?
C23 H23C 0.9600 ?

loop_
_geom_hbond_atom_site_label_D
_geom_hbond_atom_site_label_H
_geom_hbond_atom_site_label_A
_geom_hbond_site_symmetry_A
_geom_hbond_distance_DH
_geom_hbond_distance_HA
_geom_hbond_distance_DA
_geom_hbond_angle_DHA
N4 H4B Cl1 . 0.90 2.33 3.190(4) 158.9
O3 H3 Cl1 3_666 0.82 2.22 3.011(6) 163.2
O4 H1 O3 1_554 0.88 2.26 2.909(6) 131.0
O4 H2 Cl1 . 0.83 2.31 2.976(4) 136.9
